data_7102944
loop_
_publ_author_name
'Ohnmacht, Stephan A'
'Mamone, Patrizia'
'Culshaw, Andrew J'
'Greaney, Michael F'

_publ_section_title
;
 Direct arylations on water: synthesis of 2,5-disubstituted oxazoles
 balsoxin and texaline.
;
_journal_issue 10
_journal_name_full 'Chemical communications (Cambridge, England)'
_journal_page_first 1241
_journal_page_last 1243
_journal_paper_doi 10.1039/b719466h
_journal_year 2008
_chemical_compound_source 'S. Ohnmacht PM-034 '
_chemical_formula_moiety 'C15 H12 N2 O'
_chemical_formula_sum 'C15 H12 N2 O'
_chemical_formula_weight 236.27
_chemical_name_systematic
;
?
;
_space_group_IT_number 2
_symmetry_cell_setting 'Triclinic, twinned via 2[100]'
_symmetry_space_group_name_Hall '-P 1'
_symmetry_space_group_name_H-M 'P -1'
_atom_sites_solution_hydrogens geom/difmap(methyl)
_atom_sites_solution_primary 'charge flipping'
_atom_sites_solution_secondary difmap
_audit_creation_date 07-07-05
_audit_creation_method SHELXL-97
_cell_angle_alpha 85.054(3)
_cell_angle_beta 80.312(3)
_cell_angle_gamma 81.946(3)
_cell_formula_units_Z 4
_cell_length_a 6.5552(3)
_cell_length_b 11.7636(5)
_cell_length_c 15.7218(7)
_cell_measurement_reflns_used 4521
_cell_measurement_temperature 150(2)
_cell_measurement_theta_max 30
_cell_measurement_theta_min 2.5
_cell_volume 1180.83(9)
_computing_cell_refinement Saint
_computing_data_collection Smart
_computing_data_reduction Saint
_computing_molecular_graphics XP
_computing_publication_material XCIF/PLATON
_computing_structure_refinement 'SHELXL-97 (Sheldrick, 1997)'
_computing_structure_solution PLATON-FLIPPER
_diffrn_ambient_temperature 150(2)
_diffrn_measured_fraction_theta_full 0.999
_diffrn_measured_fraction_theta_max 0.999
_diffrn_measurement_device_type 'Bruker Smart Apex CCD'
_diffrn_measurement_method omega
_diffrn_radiation_monochromator graphite
_diffrn_radiation_source 'fine-focus sealed tube'
_diffrn_radiation_type MoK\a
_diffrn_radiation_wavelength 0.71073
_diffrn_reflns_av_R_equivalents 0.0430
_diffrn_reflns_av_sigmaI/netI 0.0350
_diffrn_reflns_limit_h_max 7
_diffrn_reflns_limit_h_min -7
_diffrn_reflns_limit_k_max 13
_diffrn_reflns_limit_k_min -13
_diffrn_reflns_limit_l_max 18
_diffrn_reflns_limit_l_min 0
_diffrn_reflns_number 32765
_diffrn_reflns_theta_full 25.00
_diffrn_reflns_theta_max 25.00
_diffrn_reflns_theta_min 1.75
_exptl_absorpt_coefficient_mu 0.085
_exptl_absorpt_correction_T_max 0.980
_exptl_absorpt_correction_T_min 0.720
_exptl_absorpt_correction_type multi-scan
_exptl_absorpt_process_details 'Twinabs scaled by 0.98'
_exptl_crystal_colour colourless
_exptl_crystal_density_diffrn 1.329
_exptl_crystal_density_method 'not measured'
_exptl_crystal_description lath
_exptl_crystal_F_000 496
_exptl_crystal_recrystallization_method
;
>From dichloromethane
;
_exptl_crystal_size_max 0.67
_exptl_crystal_size_mid 0.30
_exptl_crystal_size_min 0.21
_refine_diff_density_max 0.204
_refine_diff_density_min -0.213
_refine_diff_density_rms 0.051
_refine_ls_extinction_coef 0.0090(13)
_refine_ls_extinction_expression Fc^*^=kFc[1+0.001xFc^2^\l^3^/sin(2\q)]^-1/4^
_refine_ls_extinction_method SHELXL
_refine_ls_goodness_of_fit_ref 1.169
_refine_ls_hydrogen_treatment 'riding/rotating group (Me)'
_refine_ls_matrix_type full
_refine_ls_number_parameters 329
_refine_ls_number_reflns 4968
_refine_ls_number_restraints 0
_refine_ls_restrained_S_all 1.169
_refine_ls_R_factor_all 0.0627
_refine_ls_R_factor_gt 0.0549
_refine_ls_shift/su_max 0.002
_refine_ls_shift/su_mean 0.000
_refine_ls_structure_factor_coef Fsqd
_refine_ls_weighting_details 'calc w=1/[\s^2^(Fo^2^)+(0.0416P)^2^+0.3925P] where P=(Fo^2^+2Fc^2^)/3'
_refine_ls_weighting_scheme calc
_refine_ls_wR_factor_gt 0.1205
_refine_ls_wR_factor_ref 0.1242
_reflns_number_gt 4407
_reflns_number_total 4968
_reflns_threshold_expression >2sigma(I)
_cod_data_source_file b719466h.txt
_cod_data_source_block mg6003
_cod_depositor_comments
;
The following automatic conversions were performed:
'_exptl_absorpt_correction_type' value 'multiscan' changed to 'multi-scan'
according to '/home/saulius/struct/CIF-dictionaries/cif_core.dic'
dictionary named 'cif_core.dic' version 2.4.1 from 2010-06-29.

Automatic conversion script
Id: cif_fix_enum 1527 2010-12-29 10:47:43Z saulius 
;
_cod_original_sg_symbol_Hall -P1
_cod_original_sg_symbol_H-M P-1
_cod_database_code 7102944

loop_
_symmetry_equiv_pos_as_xyz
'x, y, z'
'-x, -y, -z'

loop_
_atom_site_label
_atom_site_type_symbol
_atom_site_fract_x
_atom_site_fract_y
_atom_site_fract_z
_atom_site_U_iso_or_equiv
_atom_site_adp_type
_atom_site_occupancy
_atom_site_symmetry_multiplicity
_atom_site_calc_flag
_atom_site_refinement_flags
_atom_site_disorder_assembly
_atom_site_disorder_group
N11 N -0.1247(3) 0.43170(15) 0.37085(11) 0.0389(4) Uani 1 1 d . . .
C21 C 0.0543(3) 0.45207(17) 0.38582(12) 0.0319(5) Uani 1 1 d . . .
O31 O 0.1423(2) 0.37072(11) 0.44051(8) 0.0322(3) Uani 1 1 d . . .
C41 C 0.0012(3) 0.29227(17) 0.46064(12) 0.0323(5) Uani 1 1 d . . .
C51 C -0.1591(3) 0.32938(18) 0.41831(13) 0.0378(5) Uani 1 1 d . . .
H51 H -0.2786 0.2912 0.4205 0.045 Uiso 1 1 calc R . .
C61 C 0.1693(3) 0.54755(16) 0.35088(12) 0.0326(5) Uani 1 1 d . . .
C71 C 0.0893(4) 0.62786(17) 0.29051(13) 0.0370(5) Uani 1 1 d . . .
H71 H -0.0407 0.6209 0.2736 0.044 Uiso 1 1 calc R . .
C81 C 0.1981(4) 0.71733(18) 0.25530(13) 0.0411(5) Uani 1 1 d . . .
H81 H 0.1414 0.7716 0.2144 0.049 Uiso 1 1 calc R . .
C91 C 0.3888(4) 0.72997(17) 0.27826(13) 0.0413(5) Uani 1 1 d . . .
C101 C 0.4672(4) 0.64965(17) 0.33829(14) 0.0410(5) Uani 1 1 d . . .
H101 H 0.5973 0.6566 0.3550 0.049 Uiso 1 1 calc R . .
C111 C 0.3595(3) 0.55940(17) 0.37437(13) 0.0358(5) Uani 1 1 d . . .
H111 H 0.4163 0.5054 0.4154 0.043 Uiso 1 1 calc R . .
C121 C 0.5069(4) 0.82761(19) 0.23844(16) 0.0553(7) Uani 1 1 d . . .
H12A H 0.5408 0.8217 0.1757 0.083 Uiso 1 1 calc R . .
H12B H 0.6361 0.8235 0.2628 0.083 Uiso 1 1 calc R . .
H12C H 0.4206 0.9011 0.2509 0.083 Uiso 1 1 calc R . .
C131 C 0.0549(3) 0.19185(17) 0.51754(12) 0.0326(5) Uani 1 1 d . . .
C141 C -0.1006(4) 0.12790(17) 0.55934(13) 0.0378(5) Uani 1 1 d . . .
H141 H -0.2401 0.1542 0.5510 0.045 Uiso 1 1 calc R . .
N151 N -0.0685(3) 0.03318(15) 0.60975(11) 0.0443(5) Uani 1 1 d . . .
C161 C 0.1297(4) -0.00141(19) 0.62087(13) 0.0464(6) Uani 1 1 d . . .
H161 H 0.1577 -0.0693 0.6565 0.056 Uiso 1 1 calc R . .
C171 C 0.2949(4) 0.05606(19) 0.58343(14) 0.0464(6) Uani 1 1 d . . .
H171 H 0.4326 0.0284 0.5935 0.056 Uiso 1 1 calc R . .
C181 C 0.2569(4) 0.15438(19) 0.53110(13) 0.0403(5) Uani 1 1 d . . .
H181 H 0.3681 0.1958 0.5047 0.048 Uiso 1 1 calc R . .
N12 N 0.6519(3) 0.63678(14) 0.07667(12) 0.0393(4) Uani 1 1 d . . .
C22 C 0.4644(3) 0.64023(16) 0.06039(12) 0.0306(4) Uani 1 1 d . . .
O32 O 0.3682(2) 0.54777(11) 0.09571(8) 0.0310(3) Uani 1 1 d . . .
C42 C 0.5114(3) 0.48165(16) 0.14001(12) 0.0318(5) Uani 1 1 d . . .
C52 C 0.6826(3) 0.53583(18) 0.12749(14) 0.0393(5) Uani 1 1 d . . .
H52 H 0.8070 0.5086 0.1503 0.047 Uiso 1 1 calc R . .
C62 C 0.3472(3) 0.73024(16) 0.01236(12) 0.0310(4) Uani 1 1 d . . .
C72 C 0.4360(3) 0.83011(17) -0.01910(13) 0.0365(5) Uani 1 1 d . . .
H72 H 0.5703 0.8391 -0.0076 0.044 Uiso 1 1 calc R . .
C82 C 0.3305(4) 0.91535(17) -0.06660(13) 0.0406(5) Uani 1 1 d . . .
H82 H 0.3935 0.9824 -0.0875 0.049 Uiso 1 1 calc R . .
C92 C 0.1344(3) 0.90542(17) -0.08456(12) 0.0368(5) Uani 1 1 d . . .
C102 C 0.0458(3) 0.80656(17) -0.05221(12) 0.0364(5) Uani 1 1 d . . .
H102 H -0.0892 0.7983 -0.0633 0.044 Uiso 1 1 calc R . .
C112 C 0.1495(3) 0.72000(17) -0.00427(12) 0.0338(5) Uani 1 1 d . . .
H112 H 0.0853 0.6535 0.0173 0.041 Uiso 1 1 calc R . .
C122 C 0.0192(4) 0.99920(19) -0.13596(14) 0.0482(6) Uani 1 1 d . . .
H12D H 0.0006 1.0712 -0.1068 0.072 Uiso 1 1 calc R . .
H12E H -0.1177 0.9780 -0.1406 0.072 Uiso 1 1 calc R . .
H12F H 0.0995 1.0096 -0.1939 0.072 Uiso 1 1 calc R . .
C132 C 0.4489(3) 0.37713(16) 0.18837(12) 0.0299(4) Uani 1 1 d . . .
C142 C 0.5773(4) 0.31548(19) 0.24247(14) 0.0419(5) Uani 1 1 d . . .
H142 H 0.7055 0.3427 0.2455 0.050 Uiso 1 1 calc R . .
N152 N 0.5324(3) 0.22050(16) 0.29048(12) 0.0469(5) Uani 1 1 d . . .
C162 C 0.3512(4) 0.18412(18) 0.28588(13) 0.0417(5) Uani 1 1 d . . .
H162 H 0.3161 0.1166 0.3196 0.050 Uiso 1 1 calc R . .
C172 C 0.2125(3) 0.23961(17) 0.23458(13) 0.0380(5) Uani 1 1 d . . .
H172 H 0.0846 0.2110 0.2333 0.046 Uiso 1 1 calc R . .
C182 C 0.2621(3) 0.33729(17) 0.18509(13) 0.0350(5) Uani 1 1 d . . .
H182 H 0.1688 0.3769 0.1491 0.042 Uiso 1 1 calc R . .

loop_
_atom_site_aniso_label
_atom_site_aniso_U_11
_atom_site_aniso_U_22
_atom_site_aniso_U_33
_atom_site_aniso_U_23
_atom_site_aniso_U_13
_atom_site_aniso_U_12
N11 0.0326(10) 0.0402(10) 0.0434(10) 0.0008(8) -0.0072(8) -0.0037(8)
C21 0.0289(11) 0.0351(11) 0.0302(10) -0.0034(8) -0.0047(9) 0.0021(9)
O31 0.0300(8) 0.0332(7) 0.0337(7) -0.0007(6) -0.0059(6) -0.0048(6)
C41 0.0314(11) 0.0371(11) 0.0285(10) -0.0054(8) 0.0001(9) -0.0084(9)
C51 0.0298(11) 0.0434(12) 0.0407(11) -0.0011(9) -0.0039(9) -0.0089(9)
C61 0.0335(11) 0.0306(10) 0.0315(10) -0.0068(8) 0.0003(9) -0.0003(9)
C71 0.0388(12) 0.0361(11) 0.0350(11) -0.0047(9) -0.0062(9) 0.0010(9)
C81 0.0548(15) 0.0321(11) 0.0335(11) -0.0013(9) -0.0056(10) 0.0021(10)
C91 0.0517(14) 0.0309(11) 0.0381(11) -0.0104(9) 0.0043(10) -0.0035(10)
C101 0.0388(13) 0.0367(12) 0.0473(12) -0.0080(10) -0.0030(10) -0.0052(10)
C111 0.0360(12) 0.0318(11) 0.0382(11) -0.0028(9) -0.0056(9) 0.0003(9)
C121 0.0755(19) 0.0391(13) 0.0508(14) -0.0047(11) 0.0012(13) -0.0176(12)
C131 0.0363(12) 0.0356(11) 0.0269(10) -0.0066(8) -0.0034(9) -0.0076(9)
C141 0.0417(13) 0.0350(11) 0.0353(11) -0.0079(9) 0.0005(9) -0.0050(10)
N151 0.0577(13) 0.0366(10) 0.0367(10) -0.0055(8) 0.0026(9) -0.0094(9)
C161 0.0701(19) 0.0373(12) 0.0307(11) -0.0024(9) -0.0061(11) -0.0057(12)
C171 0.0536(15) 0.0481(14) 0.0394(12) 0.0013(10) -0.0171(11) -0.0032(11)
C181 0.0398(13) 0.0461(13) 0.0374(11) 0.0015(9) -0.0099(10) -0.0113(10)
N12 0.0314(10) 0.0340(10) 0.0529(11) -0.0044(8) -0.0046(8) -0.0066(8)
C22 0.0275(11) 0.0285(10) 0.0361(10) -0.0066(8) 0.0018(9) -0.0096(8)
O32 0.0296(8) 0.0300(7) 0.0335(7) -0.0026(6) -0.0043(6) -0.0049(6)
C42 0.0320(11) 0.0327(10) 0.0315(10) -0.0078(8) -0.0067(8) -0.0007(9)
C52 0.0289(11) 0.0376(12) 0.0533(13) -0.0053(10) -0.0132(10) -0.0012(9)
C62 0.0293(11) 0.0303(10) 0.0317(10) -0.0072(8) 0.0030(8) -0.0045(8)
C72 0.0324(12) 0.0354(11) 0.0419(11) -0.0047(9) -0.0007(9) -0.0101(9)
C82 0.0472(14) 0.0308(11) 0.0418(12) 0.0004(9) 0.0033(10) -0.0122(10)
C92 0.0455(14) 0.0341(11) 0.0275(10) -0.0042(8) 0.0013(9) -0.0008(10)
C102 0.0341(12) 0.0400(12) 0.0351(11) -0.0039(9) -0.0046(9) -0.0050(9)
C112 0.0335(12) 0.0332(11) 0.0336(10) -0.0026(8) 0.0014(9) -0.0089(9)
C122 0.0635(16) 0.0423(13) 0.0375(12) 0.0007(10) -0.0079(11) -0.0042(12)
C132 0.0298(11) 0.0308(10) 0.0286(10) -0.0085(8) -0.0028(8) -0.0004(8)
C142 0.0401(13) 0.0457(13) 0.0419(12) 0.0020(10) -0.0118(10) -0.0084(10)
N152 0.0493(12) 0.0462(11) 0.0468(11) 0.0068(9) -0.0171(9) -0.0062(9)
C162 0.0514(15) 0.0367(12) 0.0357(11) 0.0007(9) -0.0032(10) -0.0074(11)
C172 0.0376(12) 0.0372(12) 0.0403(11) -0.0064(9) -0.0057(10) -0.0066(10)
C182 0.0328(12) 0.0341(11) 0.0388(11) -0.0032(9) -0.0088(9) -0.0025(9)

loop_
_atom_type_symbol
_atom_type_description
_atom_type_scat_dispersion_real
_atom_type_scat_dispersion_imag
_atom_type_scat_source
C C 0.0033 0.0016 'International Tables Vol C Tables 4.2.6.8 and 6.1.1.4'
H H 0.0000 0.0000 'International Tables Vol C Tables 4.2.6.8 and 6.1.1.4'
N N 0.0061 0.0033 'International Tables Vol C Tables 4.2.6.8 and 6.1.1.4'
O O 0.0106 0.0060 'International Tables Vol C Tables 4.2.6.8 and 6.1.1.4'

loop_
_geom_angle_atom_site_label_1
_geom_angle_atom_site_label_2
_geom_angle_atom_site_label_3
_geom_angle
_geom_angle_site_symmetry_1
_geom_angle_site_symmetry_3
_geom_angle_publ_flag
C21 N11 C51 104.65(17) . . ?
N11 C21 O31 113.53(17) . . ?
N11 C21 C61 128.31(18) . . ?
O31 C21 C61 118.15(17) . . ?
C21 O31 C41 104.59(15) . . ?
C51 C41 O31 107.35(17) . . ?
C51 C41 C131 135.0(2) . . ?
O31 C41 C131 117.62(18) . . ?
C41 C51 N11 109.88(19) . . ?
C111 C61 C71 118.81(19) . . ?
C111 C61 C21 121.83(18) . . ?
C71 C61 C21 119.34(19) . . ?
C81 C71 C61 120.2(2) . . ?
C71 C81 C91 121.5(2) . . ?
C101 C91 C81 117.9(2) . . ?
C101 C91 C121 121.3(2) . . ?
C81 C91 C121 120.8(2) . . ?
C111 C101 C91 121.3(2) . . ?
C101 C111 C61 120.30(19) . . ?
C181 C131 C141 117.34(19) . . ?
C181 C131 C41 122.85(19) . . ?
C141 C131 C41 119.79(19) . . ?
N151 C141 C131 124.9(2) . . ?
C141 N151 C161 116.2(2) . . ?
N151 C161 C171 123.6(2) . . ?
C161 C171 C181 118.9(2) . . ?
C171 C181 C131 119.0(2) . . ?
C22 N12 C52 104.23(17) . . ?
N12 C22 O32 113.80(17) . . ?
N12 C22 C62 128.07(18) . . ?
O32 C22 C62 118.11(17) . . ?
C22 O32 C42 104.77(15) . . ?
C52 C42 O32 106.76(17) . . ?
C52 C42 C132 135.59(19) . . ?
O32 C42 C132 117.63(17) . . ?
C42 C52 N12 110.42(19) . . ?
C112 C62 C72 118.57(18) . . ?
C112 C62 C22 122.00(17) . . ?
C72 C62 C22 119.42(18) . . ?
C82 C72 C62 120.6(2) . . ?
C72 C82 C92 121.37(19) . . ?
C82 C92 C102 117.82(19) . . ?
C82 C92 C122 121.15(19) . . ?
C102 C92 C122 121.0(2) . . ?
C112 C102 C92 121.6(2) . . ?
C102 C112 C62 120.05(18) . . ?
C182 C132 C142 117.34(18) . . ?
C182 C132 C42 122.99(18) . . ?
C142 C132 C42 119.64(18) . . ?
N152 C142 C132 124.2(2) . . ?
C162 N152 C142 117.08(19) . . ?
N152 C162 C172 123.2(2) . . ?
C162 C172 C182 118.9(2) . . ?
C172 C182 C132 119.31(19) . . ?

loop_
_geom_bond_atom_site_label_1
_geom_bond_atom_site_label_2
_geom_bond_distance
_geom_bond_site_symmetry_2
_geom_bond_publ_flag
N11 C21 1.293(3) . ?
N11 C51 1.386(3) . ?
C21 O31 1.363(2) . ?
C21 C61 1.457(3) . ?
O31 C41 1.377(2) . ?
C41 C51 1.340(3) . ?
C41 C131 1.458(3) . ?
C61 C111 1.387(3) . ?
C61 C71 1.394(3) . ?
C71 C81 1.379(3) . ?
C81 C91 1.389(3) . ?
C91 C101 1.386(3) . ?
C91 C121 1.507(3) . ?
C101 C111 1.385(3) . ?
C131 C181 1.381(3) . ?
C131 C141 1.393(3) . ?
C141 N151 1.324(3) . ?
N151 C161 1.342(3) . ?
C161 C171 1.378(3) . ?
C171 C181 1.379(3) . ?
N12 C22 1.291(3) . ?
N12 C52 1.383(3) . ?
C22 O32 1.363(2) . ?
C22 C62 1.453(3) . ?
O32 C42 1.376(2) . ?
C42 C52 1.345(3) . ?
C42 C132 1.460(3) . ?
C62 C112 1.388(3) . ?
C62 C72 1.399(3) . ?
C72 C82 1.375(3) . ?
C82 C92 1.384(3) . ?
C92 C102 1.392(3) . ?
C92 C122 1.503(3) . ?
C102 C112 1.383(3) . ?
C132 C182 1.381(3) . ?
C132 C142 1.386(3) . ?
C142 N152 1.333(3) . ?
N152 C162 1.333(3) . ?
C162 C172 1.376(3) . ?
C172 C182 1.377(3) . ?

loop_
_cod_related_entry_id
_cod_related_entry_database
_cod_related_entry_code
1 ChemSpider 30653027
